data_7251774
loop_
_publ_author_name
'Mutra, Mohana Reddy'
'Chandana, T. L.'
'Chen, Hsing-Yin'
'Wang, Yun-Jou'
'Wang, Jeh-Jeng'

_publ_section_title
;
 Diastereoselective construction of complex spiroheterocycles via
 \g-C(sp3)--H functionalization of 1,1-disubstituted cyclohexanes with
 diverse bifunctional reagents
;
_journal_issue 13
_journal_name_full 'Green Chemistry'
_journal_page_first 5753
_journal_page_last 5766
_journal_paper_doi 10.1039/D5GC06338H
_journal_volume 28
_journal_year 2026
_chemical_formula_moiety 'C37 H38 I N O4 S2'
_chemical_formula_sum 'C37 H38 I N O4 S2'
_chemical_formula_weight 751.70
_space_group_crystal_system monoclinic
_space_group_IT_number 14
_space_group_name_Hall '-P 2ybc'
_space_group_name_H-M_alt 'P 1 21/c 1'
_atom_sites_solution_hydrogens geom
_atom_sites_solution_primary dual
_audit_creation_date 2021-01-19
_audit_creation_method
;
Olex2 1.3-alpha
(compiled 2020.07.16 svn.r6f6c53a7 for OlexSys, GUI svn.r6139)
;
_audit_update_record
;
2025-05-28 deposited with the CCDC.	2026-03-05 downloaded from the CCDC.
;
_cell_angle_alpha 90
_cell_angle_beta 98.8730(10)
_cell_angle_gamma 90
_cell_formula_units_Z 4
_cell_length_a 8.56250(10)
_cell_length_b 20.6098(2)
_cell_length_c 19.3435(2)
_cell_measurement_reflns_used 33044
_cell_measurement_temperature 113(2)
_cell_measurement_theta_max 26.9990
_cell_measurement_theta_min 2.2400
_cell_volume 3372.72(6)
_computing_cell_refinement 'CrysAlisPro 1.171.41.56a (Rigaku OD, 2020)'
_computing_data_collection 'CrysAlisPro 1.171.41.56a (Rigaku OD, 2020)'
_computing_data_reduction 'CrysAlisPro 1.171.41.56a (Rigaku OD, 2020)'
_computing_molecular_graphics 'Olex2 1.3-alpha (Dolomanov et al., 2009)'
_computing_publication_material 'Olex2 1.3-alpha (Dolomanov et al., 2009)'
_computing_structure_refinement 'SHELXL 2018/3 (Sheldrick, 2015)'
_computing_structure_solution 'SHELXT 2018/2 (Sheldrick, 2018)'
_diffrn_ambient_temperature 113(2)
_diffrn_detector 'Hybrid Pixel Array Detector'
_diffrn_detector_area_resol_mean 10.0000
_diffrn_measured_fraction_theta_full 1.000
_diffrn_measured_fraction_theta_max 0.966
_diffrn_measurement_details
;
List of Runs (angles in degrees, time in seconds):

  # Type    Start    End  Width  t~exp~   \w     \q     \k     \f   Frames
#--------------------------------------------------------------------------
  1  \w    -17.00 100.00   0.50   25.42    --   10.60  82.00-180.00  234
  2  \w    -79.00  48.00   0.50   25.42    --   10.60 -38.00-150.00  254
  3  \w    -15.00 100.00   0.50   25.42    --   10.60  77.00  30.00  230
  4  \w    -17.00 100.00   0.50   25.42    --   10.60  82.00 120.00  234
  5  \w   -100.00  17.00   0.50   25.42    --  -10.90 -82.00 -90.00  234
  6  \w   -100.00  15.00   0.50   25.42    --  -10.90 -77.00 -30.00  230
  7  \w    -41.00  79.00   0.50   25.42    --  -10.90  57.00 120.00  240
  8  \w    -79.00  38.00   0.50   25.42    --   10.60 -82.00-180.00  234
  9  \w    -79.00  41.00   0.50   25.42    --   10.60 -57.00 -30.00  240
;
_diffrn_measurement_device 'four-circle diffractometer'
_diffrn_measurement_device_type 'XtaLAB Pro II AFC12 (RINC): Kappa single'
_diffrn_measurement_method '\w scans'
_diffrn_orient_matrix_type 'CrysAlisPro convention (1999,Acta A55,543-557)'
_diffrn_orient_matrix_UB_11 0.0247774000
_diffrn_orient_matrix_UB_12 -0.0105606000
_diffrn_orient_matrix_UB_13 -0.0314860000
_diffrn_orient_matrix_UB_21 -0.0119274000
_diffrn_orient_matrix_UB_22 -0.0326941000
_diffrn_orient_matrix_UB_23 0.0093207000
_diffrn_orient_matrix_UB_31 -0.0792962000
_diffrn_orient_matrix_UB_32 0.0016127000
_diffrn_orient_matrix_UB_33 -0.0172429000
_diffrn_radiation_monochromator mirror
_diffrn_radiation_probe x-ray
_diffrn_radiation_type 'Mo K\a'
_diffrn_radiation_wavelength 0.71073
_diffrn_reflns_av_R_equivalents 0.0341
_diffrn_reflns_av_unetI/netI 0.0230
_diffrn_reflns_Laue_measured_fraction_full 1.000
_diffrn_reflns_Laue_measured_fraction_max 0.966
_diffrn_reflns_limit_h_max 10
_diffrn_reflns_limit_h_min -10
_diffrn_reflns_limit_k_max 26
_diffrn_reflns_limit_k_min -25
_diffrn_reflns_limit_l_max 24
_diffrn_reflns_limit_l_min -24
_diffrn_reflns_number 62070
_diffrn_reflns_point_group_measured_fraction_full 1.000
_diffrn_reflns_point_group_measured_fraction_max 0.966
_diffrn_reflns_theta_full 25.242
_diffrn_reflns_theta_max 27.054
_diffrn_reflns_theta_min 1.976
_diffrn_source 'micro-focus sealed X-ray tube'
_diffrn_source_type 'Rigaku (Mo) X-ray Source'
_exptl_absorpt_coefficient_mu 1.114
_exptl_absorpt_correction_T_max 1.00000
_exptl_absorpt_correction_T_min 0.62505
_exptl_absorpt_correction_type multi-scan
_exptl_absorpt_process_details
;
CrysAlisPro 1.171.41.56a (Rigaku Oxford Diffraction, 2020)
Empirical absorption correction using spherical harmonics,
 implemented in SCALE3 ABSPACK scaling algorithm.
;
_exptl_crystal_colour colourless
_exptl_crystal_colour_primary colourless
_exptl_crystal_density_diffrn 1.480
_exptl_crystal_description block
_exptl_crystal_F_000 1536
_exptl_crystal_size_max 0.25
_exptl_crystal_size_mid 0.2
_exptl_crystal_size_min 0.2
_refine_diff_density_max 2.262
_refine_diff_density_min -1.434
_refine_diff_density_rms 0.089
_refine_ls_extinction_method none
_refine_ls_goodness_of_fit_ref 1.045
_refine_ls_hydrogen_treatment constr
_refine_ls_matrix_type full
_refine_ls_number_parameters 408
_refine_ls_number_reflns 7155
_refine_ls_number_restraints 0
_refine_ls_restrained_S_all 1.045
_refine_ls_R_factor_all 0.0514
_refine_ls_R_factor_gt 0.0436
_refine_ls_shift/su_max 0.000
_refine_ls_shift/su_mean 0.000
_refine_ls_structure_factor_coef Fsqd
_refine_ls_weighting_details 'w=1/[\s^2^(Fo^2^)+(0.0482P)^2^+8.4380P] where P=(Fo^2^+2Fc^2^)/3'
_refine_ls_weighting_scheme calc
_refine_ls_wR_factor_gt 0.1107
_refine_ls_wR_factor_ref 0.1145
_reflns_Friedel_coverage 0.000
_reflns_number_gt 6158
_reflns_number_total 7155
_reflns_threshold_expression 'I > 2\s(I)'
_cod_data_source_file d5gc06338h2.cif
_cod_data_source_block k11001-jjw-b
_cod_depositor_comments 'Adding full bibliography for 7251770--7251775.cif.'
_cod_database_code 7251774
_shelx_shelxl_version_number 2018/3
_shelx_space_group_comment
;
The symmetry employed for this shelxl refinement is uniquely defined
by the following loop, which should always be used as a source of
symmetry information in preference to the above space-group names.
They are only intended as comments.
;
_shelx_estimated_absorpt_t_max 0.808
_shelx_estimated_absorpt_t_min 0.768
_reflns_odcompleteness_completeness 99.77
_reflns_odcompleteness_iscentric 1
_reflns_odcompleteness_theta 26.32
_olex2_refinement_description
;
1. Fixed Uiso
 At 1.2 times of:
  All C(H) groups, All C(H,H) groups
 At 1.5 times of:
  All C(H,H,H) groups
2.a Ternary CH refined with riding coordinates:
 C5(H5)
2.b Secondary CH2 refined with riding coordinates:
 C2(H2A,H2B), C3(H3A,H3B), C4(H4A,H4B), C6(H6A,H6B), C16(H16A,H16B), C30(H30A,
 H30B)
2.c Aromatic/amide H refined with riding coordinates:
 C8(H8), C10(H10), C11(H11), C12(H12), C13(H13), C14(H14), C18(H18), C19(H19),
 C21(H21), C22(H22), C25(H25), C26(H26), C27(H27), C28(H28), C29(H29), C32(H32),
  C33(H33), C35(H35), C36(H36)
2.d Idealised Me refined as rotating group:
 C23(H23A,H23B,H23C), C37(H37A,H37B,H37C)
;
_olex2_submission_special_instructions 'No special instructions were received'
_oxdiff_exptl_absorpt_empirical_details
;
Empirical correction (ABSPACK) includes:
- Absorption correction using spherical harmonics
- Frame scaling
;
_oxdiff_exptl_absorpt_empirical_full_max 1.187
_oxdiff_exptl_absorpt_empirical_full_min 0.692

loop_
_space_group_symop_operation_xyz
'x, y, z'
'-x, y+1/2, -z+1/2'
'-x, -y, -z'
'x, -y-1/2, z-1/2'

loop_
_atom_site_label
_atom_site_type_symbol
_atom_site_fract_x
_atom_site_fract_y
_atom_site_fract_z
_atom_site_U_iso_or_equiv
_atom_site_adp_type
_atom_site_occupancy
_atom_site_site_symmetry_order
_atom_site_calc_flag
_atom_site_refinement_flags_posn
_atom_site_refinement_flags_adp
_atom_site_refinement_flags_occupancy
_atom_site_disorder_assembly
_atom_site_disorder_group
I1 I 0.53693(4) 0.13940(2) 0.12872(2) 0.05034(12) Uani 1 1 d . . . . .
S1 S 0.06344(8) 0.25502(3) 0.29117(4) 0.01902(16) Uani 1 1 d . . . . .
S2 S 0.27733(9) 0.44416(4) 0.11035(4) 0.02091(16) Uani 1 1 d . . . . .
O1 O 0.1129(3) 0.18908(10) 0.28635(12) 0.0268(5) Uani 1 1 d . . . . .
O2 O -0.0835(2) 0.27589(11) 0.25108(11) 0.0227(4) Uani 1 1 d . . . . .
O3 O 0.3993(3) 0.39865(11) 0.10152(11) 0.0284(5) Uani 1 1 d . . . . .
O4 O 0.1174(3) 0.42635(11) 0.08292(11) 0.0294(5) Uani 1 1 d . . . . .
N1 N 0.1981(3) 0.30274(11) 0.26949(13) 0.0188(5) Uani 1 1 d . . . . .
C1 C 0.3702(3) 0.28951(14) 0.26978(15) 0.0182(6) Uani 1 1 d . . . . .
C2 C 0.4437(4) 0.25825(16) 0.33960(16) 0.0242(6) Uani 1 1 d . . . . .
H2A H 0.448333 0.291070 0.377226 0.029 Uiso 1 1 calc R U . . .
H2B H 0.374224 0.222596 0.350738 0.029 Uiso 1 1 calc R U . . .
C3 C 0.6100(4) 0.23125(17) 0.33890(18) 0.0304(7) Uani 1 1 d . . . . .
H3A H 0.682652 0.267248 0.332103 0.036 Uiso 1 1 calc R U . . .
H3B H 0.648758 0.210567 0.384515 0.036 Uiso 1 1 calc R U . . .
C4 C 0.6099(4) 0.18179(17) 0.2807(2) 0.0346(8) Uani 1 1 d . . . . .
H4A H 0.718585 0.165375 0.280724 0.042 Uiso 1 1 calc R U . . .
H4B H 0.541811 0.144584 0.288762 0.042 Uiso 1 1 calc R U . . .
C5 C 0.5493(4) 0.21262(16) 0.21082(19) 0.0294(7) Uani 1 1 d . . . . .
H5 H 0.625264 0.247161 0.201377 0.035 Uiso 1 1 calc R U . . .
C6 C 0.3861(4) 0.24299(15) 0.20792(17) 0.0243(6) Uani 1 1 d . . . . .
H6A H 0.307196 0.207815 0.207314 0.029 Uiso 1 1 calc R U . . .
H6B H 0.360508 0.267401 0.163539 0.029 Uiso 1 1 calc R U . . .
C7 C 0.4311(3) 0.35891(14) 0.25831(14) 0.0175(6) Uani 1 1 d . . . . .
C8 C 0.5812(3) 0.36965(14) 0.25047(15) 0.0198(6) Uani 1 1 d . . . . .
H8 H 0.645553 0.331880 0.254638 0.024 Uiso 1 1 calc R U . . .
C9 C 0.6656(3) 0.43012(14) 0.23639(16) 0.0210(6) Uani 1 1 d . . . . .
C10 C 0.7570(3) 0.42795(15) 0.18241(16) 0.0226(6) Uani 1 1 d . . . . .
H10 H 0.762701 0.388719 0.157133 0.027 Uiso 1 1 calc R U . . .
C11 C 0.8398(4) 0.48214(16) 0.16503(18) 0.0271(7) Uani 1 1 d . . . . .
H11 H 0.899398 0.480043 0.127546 0.032 Uiso 1 1 calc R U . . .
C12 C 0.8349(4) 0.53895(16) 0.2024(2) 0.0306(7) Uani 1 1 d . . . . .
H12 H 0.891661 0.575995 0.190872 0.037 Uiso 1 1 calc R U . . .
C13 C 0.7479(4) 0.54182(16) 0.2563(2) 0.0323(8) Uani 1 1 d . . . . .
H13 H 0.745206 0.580970 0.282037 0.039 Uiso 1 1 calc R U . . .
C14 C 0.6630(4) 0.48766(16) 0.27384(18) 0.0271(7) Uani 1 1 d . . . . .
H14 H 0.603504 0.490253 0.311353 0.032 Uiso 1 1 calc R U . . .
C15 C 0.2937(3) 0.40706(13) 0.25379(14) 0.0162(5) Uani 1 1 d . . . . .
C16 C 0.2924(3) 0.46431(14) 0.20177(14) 0.0186(6) Uani 1 1 d . . . . .
H16A H 0.390543 0.489672 0.215263 0.022 Uiso 1 1 calc R U . . .
H16B H 0.202624 0.493024 0.207571 0.022 Uiso 1 1 calc R U . . .
C17 C 0.3157(4) 0.51923(14) 0.07262(15) 0.0210(6) Uani 1 1 d . . . . .
C18 C 0.4700(4) 0.54038(16) 0.07630(16) 0.0242(6) Uani 1 1 d . . . . .
H18 H 0.554701 0.515190 0.099940 0.029 Uiso 1 1 calc R U . . .
C19 C 0.4998(4) 0.59860(16) 0.04521(16) 0.0251(7) Uani 1 1 d . . . . .
H19 H 0.605607 0.613464 0.048122 0.030 Uiso 1 1 calc R U . . .
C20 C 0.3771(4) 0.63578(14) 0.00971(16) 0.0240(6) Uani 1 1 d . . . . .
C21 C 0.2230(4) 0.61347(16) 0.00666(17) 0.0277(7) Uani 1 1 d . . . . .
H21 H 0.138309 0.638402 -0.017382 0.033 Uiso 1 1 calc R U . . .
C22 C 0.1906(4) 0.55571(16) 0.03793(16) 0.0263(7) Uani 1 1 d . . . . .
H22 H 0.084738 0.541133 0.035779 0.032 Uiso 1 1 calc R U . . .
C23 C 0.4096(5) 0.69878(16) -0.02505(18) 0.0319(8) Uani 1 1 d . . . . .
H23A H 0.508953 0.717331 -0.001253 0.048 Uiso 1 1 calc R U . . .
H23B H 0.322994 0.729251 -0.022238 0.048 Uiso 1 1 calc R U . . .
H23C H 0.418174 0.690695 -0.074256 0.048 Uiso 1 1 calc R U . . .
C24 C 0.2772(4) 0.43583(14) 0.32612(15) 0.0201(6) Uani 1 1 d . . . . .
C25 C 0.1435(4) 0.47222(16) 0.33387(17) 0.0261(7) Uani 1 1 d . . . . .
H25 H 0.065804 0.480274 0.294167 0.031 Uiso 1 1 calc R U . . .
C26 C 0.1221(5) 0.49679(18) 0.3983(2) 0.0367(8) Uani 1 1 d . . . . .
H26 H 0.031020 0.521958 0.402396 0.044 Uiso 1 1 calc R U . . .
C27 C 0.2324(5) 0.4849(2) 0.4566(2) 0.0433(10) Uani 1 1 d . . . . .
H27 H 0.216796 0.500779 0.501105 0.052 Uiso 1 1 calc R U . . .
C28 C 0.3665(5) 0.4494(2) 0.44960(18) 0.0421(9) Uani 1 1 d . . . . .
H28 H 0.443358 0.441208 0.489574 0.051 Uiso 1 1 calc R U . . .
C29 C 0.3896(4) 0.42564(17) 0.38497(16) 0.0288(7) Uani 1 1 d . . . . .
H29 H 0.483170 0.402170 0.380859 0.035 Uiso 1 1 calc R U . . .
C30 C 0.1508(3) 0.36226(13) 0.23074(15) 0.0187(6) Uani 1 1 d . . . . .
H30A H 0.052772 0.380515 0.244076 0.022 Uiso 1 1 calc R U . . .
H30B H 0.134969 0.354656 0.179601 0.022 Uiso 1 1 calc R U . . .
C31 C 0.0501(4) 0.27067(15) 0.37978(16) 0.0214(6) Uani 1 1 d . . . . .
C32 C -0.0228(4) 0.32695(16) 0.39747(17) 0.0290(7) Uani 1 1 d . . . . .
H32 H -0.063128 0.357393 0.362341 0.035 Uiso 1 1 calc R U . . .
C33 C -0.0363(4) 0.33844(18) 0.46688(18) 0.0336(8) Uani 1 1 d . . . . .
H33 H -0.085622 0.377201 0.479044 0.040 Uiso 1 1 calc R U . . .
C34 C 0.0207(4) 0.29445(19) 0.51892(17) 0.0332(8) Uani 1 1 d . . . . .
C35 C 0.0929(4) 0.23889(19) 0.50005(19) 0.0362(8) Uani 1 1 d . . . . .
H35 H 0.133344 0.208611 0.535342 0.043 Uiso 1 1 calc R U . . .
C36 C 0.1083(4) 0.22575(17) 0.43107(18) 0.0302(7) Uani 1 1 d . . . . .
H36 H 0.157532 0.186904 0.419098 0.036 Uiso 1 1 calc R U . . .
C37 C 0.0047(5) 0.3080(3) 0.59412(19) 0.0497(11) Uani 1 1 d . . . . .
H37A H 0.090237 0.336810 0.614868 0.075 Uiso 1 1 calc R U . . .
H37B H 0.010719 0.267091 0.620264 0.075 Uiso 1 1 calc R U . . .
H37C H -0.097429 0.328820 0.596096 0.075 Uiso 1 1 calc R U . . .

loop_
_atom_site_aniso_label
_atom_site_aniso_U_11
_atom_site_aniso_U_22
_atom_site_aniso_U_33
_atom_site_aniso_U_23
_atom_site_aniso_U_13
_atom_site_aniso_U_12
I1 0.0626(2) 0.03074(15) 0.0683(2) -0.01786(12) 0.04375(16) -0.01072(12)
S1 0.0171(4) 0.0161(3) 0.0248(3) 0.0019(3) 0.0063(3) -0.0001(3)
S2 0.0246(4) 0.0195(4) 0.0181(3) 0.0029(3) 0.0016(3) -0.0009(3)
O1 0.0276(12) 0.0157(10) 0.0393(13) 0.0014(9) 0.0123(10) -0.0007(9)
O2 0.0155(10) 0.0265(11) 0.0259(11) 0.0020(9) 0.0026(8) -0.0018(9)
O3 0.0393(14) 0.0243(12) 0.0227(11) 0.0022(9) 0.0086(9) 0.0073(10)
O4 0.0306(13) 0.0310(12) 0.0239(11) 0.0047(9) -0.0040(9) -0.0086(10)
N1 0.0138(12) 0.0149(11) 0.0285(13) 0.0055(10) 0.0056(10) 0.0027(9)
C1 0.0134(14) 0.0168(14) 0.0245(14) 0.0037(11) 0.0037(11) 0.0036(11)
C2 0.0219(16) 0.0239(16) 0.0268(15) 0.0102(12) 0.0037(12) 0.0043(12)
C3 0.0221(17) 0.0336(18) 0.0361(18) 0.0163(14) 0.0069(13) 0.0066(14)
C4 0.0274(18) 0.0243(17) 0.056(2) 0.0147(16) 0.0186(16) 0.0099(14)
C5 0.0290(18) 0.0196(15) 0.0436(19) -0.0019(14) 0.0186(15) -0.0016(13)
C6 0.0258(16) 0.0187(15) 0.0293(16) -0.0016(12) 0.0068(13) -0.0003(12)
C7 0.0186(14) 0.0175(14) 0.0161(12) 0.0011(10) 0.0016(11) 0.0014(11)
C8 0.0175(15) 0.0176(14) 0.0239(14) 0.0029(11) 0.0024(11) 0.0028(11)
C9 0.0122(14) 0.0181(14) 0.0313(16) 0.0027(12) -0.0011(11) 0.0022(11)
C10 0.0173(15) 0.0194(15) 0.0307(16) 0.0022(12) 0.0029(12) 0.0007(12)
C11 0.0183(16) 0.0260(16) 0.0370(17) 0.0097(14) 0.0046(13) 0.0008(13)
C12 0.0181(16) 0.0205(16) 0.052(2) 0.0059(14) 0.0015(14) -0.0011(12)
C13 0.0254(17) 0.0191(16) 0.051(2) -0.0068(14) -0.0001(15) 0.0025(13)
C14 0.0190(16) 0.0247(16) 0.0371(18) -0.0046(13) 0.0030(13) 0.0022(13)
C15 0.0136(14) 0.0151(13) 0.0196(13) 0.0011(10) 0.0015(10) 0.0009(11)
C16 0.0183(14) 0.0171(14) 0.0199(13) 0.0016(11) 0.0020(11) 0.0014(11)
C17 0.0262(16) 0.0190(14) 0.0174(13) 0.0036(11) 0.0027(11) -0.0010(12)
C18 0.0227(16) 0.0270(16) 0.0221(14) 0.0049(12) 0.0006(12) 0.0031(13)
C19 0.0252(17) 0.0260(16) 0.0245(15) 0.0016(12) 0.0048(12) -0.0024(13)
C20 0.0358(18) 0.0172(14) 0.0195(14) -0.0006(11) 0.0056(12) -0.0013(13)
C21 0.0294(18) 0.0247(16) 0.0274(16) 0.0052(13) -0.0008(13) 0.0043(14)
C22 0.0234(16) 0.0266(16) 0.0274(16) 0.0042(13) -0.0006(12) -0.0001(13)
C23 0.045(2) 0.0217(16) 0.0302(17) 0.0031(13) 0.0092(15) -0.0006(15)
C24 0.0237(15) 0.0166(14) 0.0210(14) 0.0006(11) 0.0066(12) -0.0013(12)
C25 0.0265(17) 0.0240(16) 0.0292(16) -0.0011(13) 0.0082(13) 0.0034(13)
C26 0.043(2) 0.0316(19) 0.039(2) -0.0082(15) 0.0194(17) 0.0015(16)
C27 0.063(3) 0.040(2) 0.0306(19) -0.0105(16) 0.0208(18) -0.0002(19)
C28 0.060(3) 0.044(2) 0.0210(16) -0.0026(15) 0.0002(16) 0.0042(19)
C29 0.0337(19) 0.0295(17) 0.0225(15) 0.0005(13) 0.0023(13) 0.0042(14)
C30 0.0168(14) 0.0157(13) 0.0235(14) 0.0025(11) 0.0031(11) 0.0008(11)
C31 0.0178(15) 0.0234(15) 0.0236(14) 0.0041(12) 0.0050(11) -0.0024(12)
C32 0.0332(19) 0.0268(17) 0.0277(16) 0.0040(13) 0.0067(13) 0.0026(14)
C33 0.037(2) 0.0334(18) 0.0314(17) -0.0044(14) 0.0099(15) 0.0006(15)
C34 0.0243(17) 0.050(2) 0.0255(16) 0.0015(15) 0.0035(13) -0.0063(16)
C35 0.0308(19) 0.046(2) 0.0310(18) 0.0147(16) 0.0029(14) 0.0038(16)
C36 0.0265(17) 0.0307(18) 0.0348(18) 0.0111(14) 0.0087(14) 0.0055(14)
C37 0.046(2) 0.078(3) 0.0253(18) 0.0002(19) 0.0066(16) 0.001(2)

loop_
_atom_type_symbol
_atom_type_description
_atom_type_scat_dispersion_real
_atom_type_scat_dispersion_imag
_atom_type_scat_source
C C 0.0033 0.0016 'International Tables Vol C Tables 4.2.6.8 and 6.1.1.4'
H H 0.0000 0.0000 'International Tables Vol C Tables 4.2.6.8 and 6.1.1.4'
I I -0.4742 1.8119 'International Tables Vol C Tables 4.2.6.8 and 6.1.1.4'
N N 0.0061 0.0033 'International Tables Vol C Tables 4.2.6.8 and 6.1.1.4'
O O 0.0106 0.0060 'International Tables Vol C Tables 4.2.6.8 and 6.1.1.4'
S S 0.1246 0.1234 'International Tables Vol C Tables 4.2.6.8 and 6.1.1.4'

loop_
_geom_angle_atom_site_label_1
_geom_angle_atom_site_label_2
_geom_angle_atom_site_label_3
_geom_angle
_geom_angle_site_symmetry_1
_geom_angle_site_symmetry_3
_geom_angle_publ_flag
O1 S1 O2 119.47(14) . . ?
O1 S1 N1 109.28(13) . . ?
O1 S1 C31 107.51(14) . . ?
O2 S1 N1 106.11(13) . . ?
O2 S1 C31 106.67(14) . . ?
N1 S1 C31 107.20(14) . . ?
O3 S2 O4 117.34(15) . . ?
O3 S2 C16 108.94(13) . . ?
O3 S2 C17 109.83(14) . . ?
O4 S2 C16 109.93(14) . . ?
O4 S2 C17 107.39(14) . . ?
C17 S2 C16 102.37(14) . . ?
C1 N1 S1 128.91(19) . . ?
C30 N1 S1 119.39(19) . . ?
C30 N1 C1 110.4(2) . . ?
N1 C1 C2 110.4(2) . . ?
N1 C1 C6 108.2(2) . . ?
N1 C1 C7 100.6(2) . . ?
C2 C1 C6 110.1(2) . . ?
C2 C1 C7 114.2(2) . . ?
C7 C1 C6 112.8(2) . . ?
C1 C2 H2A 108.9 . . ?
C1 C2 H2B 108.9 . . ?
H2A C2 H2B 107.7 . . ?
C3 C2 C1 113.5(3) . . ?
C3 C2 H2A 108.9 . . ?
C3 C2 H2B 108.9 . . ?
C2 C3 H3A 109.5 . . ?
C2 C3 H3B 109.5 . . ?
H3A C3 H3B 108.0 . . ?
C4 C3 C2 110.9(3) . . ?
C4 C3 H3A 109.5 . . ?
C4 C3 H3B 109.5 . . ?
C3 C4 H4A 109.7 . . ?
C3 C4 H4B 109.7 . . ?
H4A C4 H4B 108.2 . . ?
C5 C4 C3 110.0(3) . . ?
C5 C4 H4A 109.7 . . ?
C5 C4 H4B 109.7 . . ?
I1 C5 H5 108.6 . . ?
C4 C5 I1 109.4(2) . . ?
C4 C5 H5 108.6 . . ?
C4 C5 C6 113.1(3) . . ?
C6 C5 I1 108.4(2) . . ?
C6 C5 H5 108.6 . . ?
C1 C6 H6A 108.7 . . ?
C1 C6 H6B 108.7 . . ?
C5 C6 C1 114.4(3) . . ?
C5 C6 H6A 108.7 . . ?
C5 C6 H6B 108.7 . . ?
H6A C6 H6B 107.6 . . ?
C8 C7 C1 121.3(3) . . ?
C8 C7 C15 129.1(3) . . ?
C15 C7 C1 109.5(2) . . ?
C7 C8 H8 114.2 . . ?
C7 C8 C9 131.5(3) . . ?
C9 C8 H8 114.2 . . ?
C10 C9 C8 117.0(3) . . ?
C14 C9 C8 124.9(3) . . ?
C14 C9 C10 118.1(3) . . ?
C9 C10 H10 119.4 . . ?
C11 C10 C9 121.3(3) . . ?
C11 C10 H10 119.4 . . ?
C10 C11 H11 120.1 . . ?
C12 C11 C10 119.8(3) . . ?
C12 C11 H11 120.1 . . ?
C11 C12 H12 120.1 . . ?
C13 C12 C11 119.9(3) . . ?
C13 C12 H12 120.1 . . ?
C12 C13 H13 119.6 . . ?
C12 C13 C14 120.8(3) . . ?
C14 C13 H13 119.6 . . ?
C9 C14 C13 120.1(3) . . ?
C9 C14 H14 119.9 . . ?
C13 C14 H14 119.9 . . ?
C7 C15 C16 117.3(2) . . ?
C7 C15 C24 111.9(2) . . ?
C7 C15 C30 101.3(2) . . ?
C24 C15 C16 107.6(2) . . ?
C30 C15 C16 110.0(2) . . ?
C30 C15 C24 108.2(2) . . ?
S2 C16 H16A 108.0 . . ?
S2 C16 H16B 108.0 . . ?
C15 C16 S2 117.0(2) . . ?
C15 C16 H16A 108.0 . . ?
C15 C16 H16B 108.0 . . ?
H16A C16 H16B 107.3 . . ?
C18 C17 S2 119.5(2) . . ?
C18 C17 C22 120.8(3) . . ?
C22 C17 S2 119.7(2) . . ?
C17 C18 H18 120.3 . . ?
C17 C18 C19 119.3(3) . . ?
C19 C18 H18 120.3 . . ?
C18 C19 H19 119.5 . . ?
C18 C19 C20 121.1(3) . . ?
C20 C19 H19 119.5 . . ?
C19 C20 C23 121.1(3) . . ?
C21 C20 C19 118.5(3) . . ?
C21 C20 C23 120.4(3) . . ?
C20 C21 H21 119.3 . . ?
C22 C21 C20 121.3(3) . . ?
C22 C21 H21 119.3 . . ?
C17 C22 H22 120.5 . . ?
C21 C22 C17 119.0(3) . . ?
C21 C22 H22 120.5 . . ?
C20 C23 H23A 109.5 . . ?
C20 C23 H23B 109.5 . . ?
C20 C23 H23C 109.5 . . ?
H23A C23 H23B 109.5 . . ?
H23A C23 H23C 109.5 . . ?
H23B C23 H23C 109.5 . . ?
C25 C24 C15 119.6(3) . . ?
C29 C24 C15 122.4(3) . . ?
C29 C24 C25 118.0(3) . . ?
C24 C25 H25 119.4 . . ?
C26 C25 C24 121.2(3) . . ?
C26 C25 H25 119.4 . . ?
C25 C26 H26 119.9 . . ?
C27 C26 C25 120.2(3) . . ?
C27 C26 H26 119.9 . . ?
C26 C27 H27 120.4 . . ?
C26 C27 C28 119.3(3) . . ?
C28 C27 H27 120.4 . . ?
C27 C28 H28 119.7 . . ?
C29 C28 C27 120.7(4) . . ?
C29 C28 H28 119.7 . . ?
C24 C29 H29 119.7 . . ?
C28 C29 C24 120.6(3) . . ?
C28 C29 H29 119.7 . . ?
N1 C30 C15 102.1(2) . . ?
N1 C30 H30A 111.3 . . ?
N1 C30 H30B 111.3 . . ?
C15 C30 H30A 111.3 . . ?
C15 C30 H30B 111.3 . . ?
H30A C30 H30B 109.2 . . ?
C32 C31 S1 119.5(2) . . ?
C32 C31 C36 120.4(3) . . ?
C36 C31 S1 120.1(3) . . ?
C31 C32 H32 120.3 . . ?
C31 C32 C33 119.4(3) . . ?
C33 C32 H32 120.3 . . ?
C32 C33 H33 119.4 . . ?
C32 C33 C34 121.3(3) . . ?
C34 C33 H33 119.4 . . ?
C33 C34 C37 120.3(4) . . ?
C35 C34 C33 118.3(3) . . ?
C35 C34 C37 121.4(3) . . ?
C34 C35 H35 119.0 . . ?
C34 C35 C36 122.0(3) . . ?
C36 C35 H35 119.0 . . ?
C31 C36 H36 120.7 . . ?
C35 C36 C31 118.6(3) . . ?
C35 C36 H36 120.7 . . ?
C34 C37 H37A 109.5 . . ?
C34 C37 H37B 109.5 . . ?
C34 C37 H37C 109.5 . . ?
H37A C37 H37B 109.5 . . ?
H37A C37 H37C 109.5 . . ?
H37B C37 H37C 109.5 . . ?

loop_
_geom_bond_atom_site_label_1
_geom_bond_atom_site_label_2
_geom_bond_distance
_geom_bond_site_symmetry_2
_geom_bond_publ_flag
I1 C5 2.181(3) . ?
S1 O1 1.431(2) . ?
S1 O2 1.438(2) . ?
S1 N1 1.619(2) . ?
S1 C31 1.765(3) . ?
S2 O3 1.434(2) . ?
S2 O4 1.438(2) . ?
S2 C16 1.802(3) . ?
S2 C17 1.763(3) . ?
N1 C1 1.498(4) . ?
N1 C30 1.462(4) . ?
C1 C2 1.540(4) . ?
C1 C6 1.556(4) . ?
C1 C7 1.550(4) . ?
C2 H2A 0.9900 . ?
C2 H2B 0.9900 . ?
C2 C3 1.530(4) . ?
C3 H3A 0.9900 . ?
C3 H3B 0.9900 . ?
C3 C4 1.518(5) . ?
C4 H4A 0.9900 . ?
C4 H4B 0.9900 . ?
C4 C5 1.512(5) . ?
C5 H5 1.0000 . ?
C5 C6 1.524(4) . ?
C6 H6A 0.9900 . ?
C6 H6B 0.9900 . ?
C7 C8 1.335(4) . ?
C7 C15 1.531(4) . ?
C8 H8 0.9500 . ?
C8 C9 1.487(4) . ?
C9 C10 1.399(4) . ?
C9 C14 1.392(4) . ?
C10 H10 0.9500 . ?
C10 C11 1.391(4) . ?
C11 H11 0.9500 . ?
C11 C12 1.380(5) . ?
C12 H12 0.9500 . ?
C12 C13 1.373(5) . ?
C13 H13 0.9500 . ?
C13 C14 1.402(5) . ?
C14 H14 0.9500 . ?
C15 C16 1.550(4) . ?
C15 C24 1.546(4) . ?
C15 C30 1.543(4) . ?
C16 H16A 0.9900 . ?
C16 H16B 0.9900 . ?
C17 C18 1.383(4) . ?
C17 C22 1.393(4) . ?
C18 H18 0.9500 . ?
C18 C19 1.383(4) . ?
C19 H19 0.9500 . ?
C19 C20 1.393(5) . ?
C20 C21 1.389(5) . ?
C20 C23 1.508(4) . ?
C21 H21 0.9500 . ?
C21 C22 1.383(5) . ?
C22 H22 0.9500 . ?
C23 H23A 0.9800 . ?
C23 H23B 0.9800 . ?
C23 H23C 0.9800 . ?
C24 C25 1.396(4) . ?
C24 C29 1.388(4) . ?
C25 H25 0.9500 . ?
C25 C26 1.384(5) . ?
C26 H26 0.9500 . ?
C26 C27 1.376(6) . ?
C27 H27 0.9500 . ?
C27 C28 1.385(6) . ?
C28 H28 0.9500 . ?
C28 C29 1.385(5) . ?
C29 H29 0.9500 . ?
C30 H30A 0.9900 . ?
C30 H30B 0.9900 . ?
C31 C32 1.385(5) . ?
C31 C36 1.392(4) . ?
C32 H32 0.9500 . ?
C32 C33 1.386(5) . ?
C33 H33 0.9500 . ?
C33 C34 1.386(5) . ?
C34 C35 1.377(5) . ?
C34 C37 1.508(5) . ?
C35 H35 0.9500 . ?
C35 C36 1.388(5) . ?
C36 H36 0.9500 . ?
C37 H37A 0.9800 . ?
C37 H37B 0.9800 . ?
C37 H37C 0.9800 . ?

loop_
_geom_torsion_atom_site_label_1
_geom_torsion_atom_site_label_2
_geom_torsion_atom_site_label_3
_geom_torsion_atom_site_label_4
_geom_torsion
_geom_torsion_site_symmetry_1
_geom_torsion_site_symmetry_2
_geom_torsion_site_symmetry_3
_geom_torsion_site_symmetry_4
_geom_torsion_publ_flag
I1 C5 C6 C1 172.0(2) . . . . ?
S1 N1 C1 C2 -47.9(3) . . . . ?
S1 N1 C1 C6 72.6(3) . . . . ?
S1 N1 C1 C7 -168.9(2) . . . . ?
S1 N1 C30 C15 151.8(2) . . . . ?
S1 C31 C32 C33 178.5(3) . . . . ?
S1 C31 C36 C35 -178.6(3) . . . . ?
S2 C17 C18 C19 178.5(2) . . . . ?
S2 C17 C22 C21 -177.9(2) . . . . ?
O1 S1 N1 C1 -22.0(3) . . . . ?
O1 S1 N1 C30 143.7(2) . . . . ?
O1 S1 C31 C32 -168.2(3) . . . . ?
O1 S1 C31 C36 9.8(3) . . . . ?
O2 S1 N1 C1 -152.1(2) . . . . ?
O2 S1 N1 C30 13.6(3) . . . . ?
O2 S1 C31 C32 -39.0(3) . . . . ?
O2 S1 C31 C36 139.1(3) . . . . ?
O3 S2 C16 C15 -53.5(3) . . . . ?
O3 S2 C17 C18 -35.9(3) . . . . ?
O3 S2 C17 C22 142.4(2) . . . . ?
O4 S2 C16 C15 76.3(2) . . . . ?
O4 S2 C17 C18 -164.5(2) . . . . ?
O4 S2 C17 C22 13.8(3) . . . . ?
N1 S1 C31 C32 74.4(3) . . . . ?
N1 S1 C31 C36 -107.6(3) . . . . ?
N1 C1 C2 C3 168.8(3) . . . . ?
N1 C1 C6 C5 -166.6(2) . . . . ?
N1 C1 C7 C8 -175.6(3) . . . . ?
N1 C1 C7 C15 1.2(3) . . . . ?
C1 N1 C30 C15 -40.1(3) . . . . ?
C1 C2 C3 C4 -57.2(4) . . . . ?
C1 C7 C8 C9 177.4(3) . . . . ?
C1 C7 C15 C16 -143.5(2) . . . . ?
C1 C7 C15 C24 91.3(3) . . . . ?
C1 C7 C15 C30 -23.8(3) . . . . ?
C2 C1 C6 C5 -45.9(3) . . . . ?
C2 C1 C7 C8 66.2(4) . . . . ?
C2 C1 C7 C15 -117.0(3) . . . . ?
C2 C3 C4 C5 58.5(4) . . . . ?
C3 C4 C5 I1 -176.7(2) . . . . ?
C3 C4 C5 C6 -55.7(4) . . . . ?
C4 C5 C6 C1 50.5(4) . . . . ?
C6 C1 C2 C3 49.4(4) . . . . ?
C6 C1 C7 C8 -60.6(4) . . . . ?
C6 C1 C7 C15 116.2(3) . . . . ?
C7 C1 C2 C3 -78.7(3) . . . . ?
C7 C1 C6 C5 83.0(3) . . . . ?
C7 C8 C9 C10 -131.0(3) . . . . ?
C7 C8 C9 C14 50.6(5) . . . . ?
C7 C15 C16 S2 62.6(3) . . . . ?
C7 C15 C24 C25 -169.6(3) . . . . ?
C7 C15 C24 C29 8.9(4) . . . . ?
C7 C15 C30 N1 37.2(3) . . . . ?
C8 C7 C15 C16 33.0(4) . . . . ?
C8 C7 C15 C24 -92.2(4) . . . . ?
C8 C7 C15 C30 152.7(3) . . . . ?
C8 C9 C10 C11 179.7(3) . . . . ?
C8 C9 C14 C13 179.6(3) . . . . ?
C9 C10 C11 C12 1.4(5) . . . . ?
C10 C9 C14 C13 1.2(5) . . . . ?
C10 C11 C12 C13 -0.3(5) . . . . ?
C11 C12 C13 C14 -0.2(5) . . . . ?
C12 C13 C14 C9 -0.2(5) . . . . ?
C14 C9 C10 C11 -1.8(5) . . . . ?
C15 C7 C8 C9 1.2(5) . . . . ?
C15 C24 C25 C26 177.7(3) . . . . ?
C15 C24 C29 C28 -176.6(3) . . . . ?
C16 S2 C17 C18 79.7(3) . . . . ?
C16 S2 C17 C22 -102.0(3) . . . . ?
C16 C15 C24 C25 60.1(3) . . . . ?
C16 C15 C24 C29 -121.5(3) . . . . ?
C16 C15 C30 N1 162.0(2) . . . . ?
C17 S2 C16 C15 -169.8(2) . . . . ?
C17 C18 C19 C20 -0.7(5) . . . . ?
C18 C17 C22 C21 0.4(5) . . . . ?
C18 C19 C20 C21 0.6(5) . . . . ?
C18 C19 C20 C23 -179.1(3) . . . . ?
C19 C20 C21 C22 0.0(5) . . . . ?
C20 C21 C22 C17 -0.5(5) . . . . ?
C22 C17 C18 C19 0.2(5) . . . . ?
C23 C20 C21 C22 179.7(3) . . . . ?
C24 C15 C16 S2 -170.1(2) . . . . ?
C24 C15 C30 N1 -80.6(3) . . . . ?
C24 C25 C26 C27 -0.9(5) . . . . ?
C25 C24 C29 C28 1.9(5) . . . . ?
C25 C26 C27 C28 1.5(6) . . . . ?
C26 C27 C28 C29 -0.4(6) . . . . ?
C27 C28 C29 C24 -1.3(6) . . . . ?
C29 C24 C25 C26 -0.8(5) . . . . ?
C30 N1 C1 C2 145.3(2) . . . . ?
C30 N1 C1 C6 -94.1(3) . . . . ?
C30 N1 C1 C7 24.3(3) . . . . ?
C30 C15 C16 S2 -52.4(3) . . . . ?
C30 C15 C24 C25 -58.7(3) . . . . ?
C30 C15 C24 C29 119.7(3) . . . . ?
C31 S1 N1 C1 94.2(3) . . . . ?
C31 S1 N1 C30 -100.1(2) . . . . ?
C31 C32 C33 C34 -0.5(5) . . . . ?
C32 C31 C36 C35 -0.6(5) . . . . ?
C32 C33 C34 C35 0.5(5) . . . . ?
C32 C33 C34 C37 -180.0(4) . . . . ?
C33 C34 C35 C36 -0.6(6) . . . . ?
C34 C35 C36 C31 0.6(5) . . . . ?
C36 C31 C32 C33 0.5(5) . . . . ?
C37 C34 C35 C36 179.9(4) . . . . ?
